data_4302425
loop_
_publ_author_name
'Duane C. Wilson'
'Shengming Liu'
'Xuenian Chen'
'Edward A. Meyers'
'Xiaoguang Bao'
'Andrey V. Prosvirin'
'Kim R. Dunbar'
'Christopher M. Hadad'
'Sheldon G. Shore'

_publ_section_title
;
Water-Free Rare Earth-Prussian Blue Type Analogues: Synthesis, Structure,
Computational Analysis, and Magnetic Data of {LnIII(DMF)6FeIII(CN)6}\\infty (Ln
= Rare Earths Excluding Pm)
;
_journal_name_full 'Inorganic Chemistry'
_journal_page_first 5725
_journal_page_last 5735
_journal_paper_doi 10.1021/ic8022369
_journal_volume 48
_journal_year 2009
_chemical_formula_moiety 'C24 H42 Fe N12 Nd O6'
_chemical_formula_sum 'C24 H42 Fe N12 Nd O6'
_chemical_formula_weight 794.79
_chemical_melting_point ?
_chemical_name_common
; 
 Nd(DMF)6Fe(CN)6
;
_chemical_name_systematic
; 
 hexakis(N,N-dimethylformamide)Neodymium(III) hexacyanoferrate(III) 
;
_space_group_IT_number 13
_symmetry_cell_setting monoclinic
_symmetry_space_group_name_Hall '-P 2yac'
_symmetry_space_group_name_H-M 'P 1 2/n 1'
_atom_sites_solution_hydrogens geom
_atom_sites_solution_primary direct
_atom_sites_solution_secondary difmap
_audit_creation_method SHELXL-97
_cell_angle_alpha 90.00
_cell_angle_beta 113.38(3)
_cell_angle_gamma 90.00
_cell_formula_units_Z 4
_cell_length_a 19.349(4)
_cell_length_b 9.862(2)
_cell_length_c 19.410(4)
_cell_measurement_reflns_used 6375
_cell_measurement_temperature 150(2)
_cell_measurement_theta_max 25.03
_cell_measurement_theta_min 2.26
_cell_volume 3399.7(14)
_computing_cell_refinement 'HKL Scalepack (Otwinowski & Minor, 1997)'
_computing_data_collection 'Collect (Nonius BV, 1997-2000)'
_computing_data_reduction 'HKL Denzo and Scalepack (Otwinowski & Minor, 1997)'
_computing_molecular_graphics SHELXTL-97
_computing_publication_material SHELXTL-97
_computing_structure_refinement 'SHELXL-97 (Sheldrick, 1997)'
_computing_structure_solution 'SHELXS-97 (Sheldrick, 1990)'
_diffrn_ambient_temperature 150(2)
_diffrn_measured_fraction_theta_full 0.997
_diffrn_measured_fraction_theta_max 0.997
_diffrn_measurement_device_type 'Nonius Kappa CCD'
_diffrn_measurement_method 'Phi and omega scans'
_diffrn_radiation_monochromator graphite
_diffrn_radiation_source 'fine-focus sealed tube'
_diffrn_radiation_type MoK\a
_diffrn_radiation_wavelength 0.71073
_diffrn_reflns_av_R_equivalents 0.0366
_diffrn_reflns_av_sigmaI/netI 0.0567
_diffrn_reflns_limit_h_max 23
_diffrn_reflns_limit_h_min -22
_diffrn_reflns_limit_k_max 11
_diffrn_reflns_limit_k_min -11
_diffrn_reflns_limit_l_max 23
_diffrn_reflns_limit_l_min -23
_diffrn_reflns_number 11579
_diffrn_reflns_theta_full 25.04
_diffrn_reflns_theta_max 25.04
_diffrn_reflns_theta_min 2.36
_exptl_absorpt_coefficient_mu 1.991
_exptl_absorpt_correction_T_max 0.7961
_exptl_absorpt_correction_T_min 0.7035
_exptl_absorpt_correction_type multi-scan
_exptl_absorpt_process_details 'HKL scalepack (Otwinowski & Minor, 1997)'
_exptl_crystal_colour Yellow-orange
_exptl_crystal_density_diffrn 1.553
_exptl_crystal_density_meas ?
_exptl_crystal_density_method .
_exptl_crystal_description Chunk
_exptl_crystal_F_000 1616
_exptl_crystal_size_max 0.19
_exptl_crystal_size_mid 0.15
_exptl_crystal_size_min 0.12
_refine_diff_density_max 1.074
_refine_diff_density_min -0.631
_refine_diff_density_rms 0.099
_refine_ls_extinction_method none
_refine_ls_goodness_of_fit_ref 1.043
_refine_ls_hydrogen_treatment constr
_refine_ls_matrix_type full
_refine_ls_number_parameters 414
_refine_ls_number_reflns 5994
_refine_ls_number_restraints 0
_refine_ls_restrained_S_all 1.043
_refine_ls_R_factor_all 0.0566
_refine_ls_R_factor_gt 0.0307
_refine_ls_shift/su_max 0.002
_refine_ls_shift/su_mean 0.000
_refine_ls_structure_factor_coef Fsqd
_refine_ls_weighting_details 'calc w=1/[\s^2^(Fo^2^)+(0.0270P)^2^+0.5720P] where P=(Fo^2^+2Fc^2^)/3'
_refine_ls_weighting_scheme calc
_refine_ls_wR_factor_gt 0.0590
_refine_ls_wR_factor_ref 0.0652
_reflns_number_gt 4398
_reflns_number_total 5994
_reflns_threshold_expression >2sigma(I)
_cod_data_source_file ic8022369_si_002_12.cif
_cod_data_source_block 15
_cod_depositor_comments
;
The following automatic conversions were performed:
'_symmetry_cell_setting' value 'Monoclinic' changed to 'monoclinic'
according to '/home/saulius/struct/CIF-dictionaries/cif_core.dic'
dictionary named 'cif_core.dic' version 2.4.1 from
2010-06-29.

'_exptl_absorpt_correction_type' value 'Multi-scan' changed
to 'multi-scan' according to
'/home/saulius/struct/CIF-dictionaries/cif_core.dic' dictionary named
'cif_core.dic' version 2.4.1 from 2010-06-29.

Automatic conversion script
Id: cif_fix_enum 1527 2010-12-29 10:47:43Z saulius 

The following automatic conversions were performed:

'_chemical_melting_point' value 'not measured' was changed to '?' -
the value is undefined or not given.

Automatic conversion script
Id: cif_fix_values 1646 2011-03-28 12:23:43Z adriana 
;
_cod_original_sg_symbol_H-M 'P 2/n'
_cod_database_code 4302425

loop_
_symmetry_equiv_pos_as_xyz
'x, y, z'
'-x+1/2, y, -z+1/2'
'-x, -y, -z'
'x-1/2, -y, z-1/2'

loop_
_atom_site_label
_atom_site_type_symbol
_atom_site_fract_x
_atom_site_fract_y
_atom_site_fract_z
_atom_site_U_iso_or_equiv
_atom_site_adp_type
_atom_site_occupancy
_atom_site_symmetry_multiplicity
_atom_site_calc_flag
_atom_site_refinement_flags
_atom_site_disorder_assembly
_atom_site_disorder_group
Nd1 Nd 0.2500 0.29603(3) 0.7500 0.01436(9) Uani 1 2 d S . .
Nd2 Nd 0.7500 0.14556(3) 0.7500 0.01708(9) Uani 1 2 d S . .
Fe1 Fe 0.0000 0.5000 0.5000 0.01398(17) Uani 1 2 d S . .
Fe2 Fe 0.5000 0.0000 0.5000 0.0233(2) Uani 1 2 d S . .
C1 C 0.08141(19) 0.4254(4) 0.58754(19) 0.0159(8) Uani 1 1 d . . .
N1 N 0.13019(16) 0.3827(3) 0.63967(16) 0.0206(7) Uani 1 1 d . . .
C2 C 0.03722(19) 0.3970(4) 0.4351(2) 0.0177(9) Uani 1 1 d . . .
N2 N 0.05853(18) 0.3371(3) 0.39698(18) 0.0304(8) Uani 1 1 d . . .
C3 C -0.0654(2) 0.3467(4) 0.49744(19) 0.0196(9) Uani 1 1 d . . .
N3 N -0.10367(17) 0.2554(3) 0.49505(17) 0.0279(8) Uani 1 1 d . . .
C4 C 0.5971(2) 0.0401(4) 0.5777(2) 0.0229(9) Uani 1 1 d . . .
N4 N 0.65403(17) 0.0664(3) 0.62480(17) 0.0257(8) Uani 1 1 d . . .
C5 C 0.5423(2) 0.0290(4) 0.4250(2) 0.0316(11) Uani 1 1 d . . .
N5 N 0.5678(2) 0.0472(4) 0.38138(19) 0.0490(11) Uani 1 1 d . . .
C6 C 0.4739(2) 0.1923(5) 0.4947(2) 0.0304(10) Uani 1 1 d . . .
N6 N 0.4591(2) 0.3057(4) 0.4927(2) 0.0491(11) Uani 1 1 d . . .
O1 O 0.16087(13) 0.1082(2) 0.70623(12) 0.0194(6) Uani 1 1 d . . .
C11 C 0.10616(19) 0.0737(3) 0.72067(19) 0.0186(9) Uani 1 1 d . . .
H11 H 0.1102 0.0855 0.7707 0.022 Uiso 1 1 calc R . .
N11 N 0.04333(15) 0.0221(3) 0.67178(15) 0.0179(7) Uani 1 1 d . . .
C12 C 0.0326(2) 0.0019(4) 0.59397(19) 0.0332(10) Uani 1 1 d . . .
H12A H 0.0801 0.0184 0.5886 0.050 Uiso 1 1 calc R . .
H12B H -0.0058 0.0651 0.5619 0.050 Uiso 1 1 calc R . .
H12C H 0.0160 -0.0915 0.5790 0.050 Uiso 1 1 calc R . .
C13 C -0.01770(19) -0.0175(4) 0.6932(2) 0.0275(10) Uani 1 1 d . . .
H13A H -0.0020 -0.0055 0.7474 0.041 Uiso 1 1 calc R . .
H13B H -0.0304 -0.1129 0.6801 0.041 Uiso 1 1 calc R . .
H13C H -0.0619 0.0391 0.6665 0.041 Uiso 1 1 calc R . .
O2 O 0.29201(13) 0.4862(3) 0.69988(14) 0.0267(6) Uani 1 1 d . . .
C21 C 0.2666(2) 0.5962(4) 0.6698(2) 0.0222(9) Uani 1 1 d . . .
H21 H 0.2184 0.5969 0.6295 0.027 Uiso 1 1 calc R . .
N21 N 0.30257(15) 0.7126(3) 0.69039(16) 0.0206(7) Uani 1 1 d . . .
C22 C 0.3756(2) 0.7184(4) 0.7523(2) 0.0374(11) Uani 1 1 d . . .
H22A H 0.3909 0.6269 0.7722 0.056 Uiso 1 1 calc R . .
H22B H 0.3726 0.7766 0.7920 0.056 Uiso 1 1 calc R . .
H22C H 0.4126 0.7558 0.7347 0.056 Uiso 1 1 calc R . .
C23 C 0.2702(2) 0.8398(4) 0.6530(2) 0.0291(10) Uani 1 1 d . . .
H23A H 0.2214 0.8219 0.6120 0.044 Uiso 1 1 calc R . .
H23B H 0.3042 0.8810 0.6326 0.044 Uiso 1 1 calc R . .
H23C H 0.2634 0.9019 0.6892 0.044 Uiso 1 1 calc R . .
O3 O 0.27262(13) 0.2151(2) 0.64255(13) 0.0255(6) Uani 1 1 d . . .
C31 C 0.2287(2) 0.1546(4) 0.5844(2) 0.0379(11) Uani 1 1 d . A .
H31 H 0.1850 0.1146 0.5866 0.045 Uiso 1 1 calc R . .
N31 N 0.23736(16) 0.1418(3) 0.52262(16) 0.0229(7) Uani 1 1 d . . .
C32 C 0.1845(2) 0.0716(5) 0.4585(2) 0.0526(13) Uani 1 1 d . A .
H32A H 0.1544 0.0092 0.4747 0.079 Uiso 1 1 calc R . .
H32B H 0.2118 0.0202 0.4340 0.079 Uiso 1 1 calc R . .
H32C H 0.1512 0.1375 0.4230 0.079 Uiso 1 1 calc R . .
C33A C 0.3057(4) 0.1865(10) 0.5156(4) 0.043(3) Uiso 0.649(17) 1 d P A 1
H33A H 0.3024 0.2839 0.5049 0.065 Uiso 0.649(17) 1 calc PR A 1
H33B H 0.3118 0.1371 0.4746 0.065 Uiso 0.649(17) 1 calc PR A 1
H33C H 0.3490 0.1687 0.5626 0.065 Uiso 0.649(17) 1 calc PR A 1
C33B C 0.2842(14) 0.252(3) 0.5088(12) 0.107(8) Uiso 0.351(17) 1 d P A 2
H33D H 0.2554 0.3368 0.4968 0.161 Uiso 0.351(17) 1 calc PR A 2
H33E H 0.2973 0.2263 0.4668 0.161 Uiso 0.351(17) 1 calc PR A 2
H33F H 0.3303 0.2650 0.5540 0.161 Uiso 0.351(17) 1 calc PR A 2
O4 O 0.80223(15) -0.0596(3) 0.71619(15) 0.0381(7) Uani 1 1 d . . .
C41 C 0.8533(3) -0.1337(5) 0.7527(3) 0.0439(12) Uani 1 1 d . . .
H41 H 0.8946 -0.0937 0.7926 0.053 Uiso 1 1 calc R . .
N41 N 0.8568(2) -0.2660(3) 0.74220(19) 0.0379(9) Uani 1 1 d . . .
C42 C 0.9274(3) -0.3366(5) 0.7884(3) 0.0728(17) Uani 1 1 d . . .
H42A H 0.9498 -0.3760 0.7556 0.109 Uiso 1 1 calc R . .
H42B H 0.9166 -0.4089 0.8172 0.109 Uiso 1 1 calc R . .
H42C H 0.9627 -0.2718 0.8228 0.109 Uiso 1 1 calc R . .
C43 C 0.8017(3) -0.3448(5) 0.6868(3) 0.0667(16) Uani 1 1 d . . .
H43A H 0.7546 -0.2934 0.6654 0.100 Uiso 1 1 calc R . .
H43B H 0.7933 -0.4286 0.7094 0.100 Uiso 1 1 calc R . .
H43C H 0.8190 -0.3671 0.6470 0.100 Uiso 1 1 calc R . .
O5 O 0.70875(14) 0.3414(2) 0.66571(13) 0.0273(6) Uani 1 1 d . . .
C51 C 0.6679(2) 0.3779(4) 0.6010(2) 0.0258(9) Uani 1 1 d . A .
H51 H 0.6223 0.4228 0.5946 0.031 Uiso 1 1 calc R . .
N51 N 0.68154(17) 0.3605(3) 0.54119(17) 0.0304(8) Uani 1 1 d . . .
C52 C 0.6276(2) 0.4024(4) 0.4665(2) 0.0371(11) Uani 1 1 d . A .
H52A H 0.5852 0.4497 0.4713 0.056 Uiso 1 1 calc R . .
H52B H 0.6090 0.3221 0.4347 0.056 Uiso 1 1 calc R . .
H52C H 0.6526 0.4632 0.4437 0.056 Uiso 1 1 calc R . .
C53A C 0.7401(4) 0.2666(11) 0.5412(4) 0.033(2) Uiso 0.649(17) 1 d P A 1
H53A H 0.7708 0.2387 0.5929 0.050 Uiso 0.649(17) 1 calc PR A 1
H53B H 0.7721 0.3117 0.5197 0.050 Uiso 0.649(17) 1 calc PR A 1
H53C H 0.7166 0.1866 0.5111 0.050 Uiso 0.649(17) 1 calc PR A 1
C53B C 0.7590(7) 0.3347(19) 0.5480(7) 0.029(4) Uiso 0.351(17) 1 d P A 2
H53D H 0.7781 0.4151 0.5316 0.044 Uiso 0.351(17) 1 calc PR A 2
H53E H 0.7591 0.2572 0.5164 0.044 Uiso 0.351(17) 1 calc PR A 2
H53F H 0.7912 0.3147 0.6004 0.044 Uiso 0.351(17) 1 calc PR A 2
O6 O 0.86484(13) 0.2132(3) 0.73835(13) 0.0296(7) Uani 1 1 d . . .
C61 C 0.9269(2) 0.2551(4) 0.7839(2) 0.0233(9) Uani 1 1 d . . .
H61 H 0.9390 0.2421 0.8359 0.028 Uiso 1 1 calc R . .
N61 N 0.97688(16) 0.3165(3) 0.76410(16) 0.0211(7) Uani 1 1 d . . .
C62 C 0.9627(2) 0.3423(4) 0.6862(2) 0.0332(10) Uani 1 1 d . . .
H62A H 0.9171 0.2938 0.6538 0.050 Uiso 1 1 calc R . .
H62B H 1.0056 0.3108 0.6758 0.050 Uiso 1 1 calc R . .
H62C H 0.9556 0.4399 0.6762 0.050 Uiso 1 1 calc R . .
C63 C 1.0474(2) 0.3657(4) 0.8209(2) 0.0360(11) Uani 1 1 d . . .
H63A H 1.0488 0.3460 0.8709 0.054 Uiso 1 1 calc R . .
H63B H 1.0512 0.4638 0.8152 0.054 Uiso 1 1 calc R . .
H63C H 1.0897 0.3203 0.8148 0.054 Uiso 1 1 calc R . .

loop_
_atom_site_aniso_label
_atom_site_aniso_U_11
_atom_site_aniso_U_22
_atom_site_aniso_U_33
_atom_site_aniso_U_23
_atom_site_aniso_U_13
_atom_site_aniso_U_12
Nd1 0.01255(16) 0.01309(17) 0.01312(16) 0.000 0.00051(12) 0.000
Nd2 0.01569(16) 0.02057(19) 0.01354(16) 0.000 0.00428(13) 0.000
Fe1 0.0115(4) 0.0169(4) 0.0110(4) 0.0005(3) 0.0018(3) 0.0012(3)
Fe2 0.0231(4) 0.0336(5) 0.0136(4) -0.0057(4) 0.0075(3) -0.0093(4)
C1 0.018(2) 0.015(2) 0.015(2) -0.0033(17) 0.0065(17) -0.0037(17)
N1 0.0190(18) 0.0186(19) 0.0197(18) 0.0013(14) 0.0030(15) -0.0003(14)
C2 0.019(2) 0.012(2) 0.018(2) 0.0040(17) 0.0028(17) 0.0006(16)
N2 0.039(2) 0.024(2) 0.032(2) -0.0003(16) 0.0186(18) 0.0057(16)
C3 0.017(2) 0.024(2) 0.014(2) 0.0009(18) 0.0019(17) 0.0086(19)
N3 0.0261(19) 0.026(2) 0.031(2) 0.0002(16) 0.0112(16) -0.0042(17)
C4 0.030(2) 0.026(3) 0.018(2) -0.0038(18) 0.0138(19) -0.0051(19)
N4 0.0275(19) 0.029(2) 0.0212(19) -0.0042(16) 0.0100(16) -0.0067(16)
C5 0.025(2) 0.041(3) 0.023(2) -0.006(2) 0.004(2) -0.015(2)
N5 0.049(2) 0.075(3) 0.029(2) -0.003(2) 0.021(2) -0.017(2)
C6 0.029(2) 0.041(3) 0.021(2) -0.005(2) 0.0102(19) -0.013(2)
N6 0.056(3) 0.038(3) 0.063(3) -0.007(2) 0.033(2) -0.003(2)
O1 0.0188(14) 0.0176(15) 0.0201(14) 0.0015(11) 0.0059(12) -0.0038(11)
C11 0.024(2) 0.012(2) 0.017(2) -0.0007(17) 0.0051(18) 0.0026(17)
N11 0.0173(17) 0.0192(19) 0.0147(17) -0.0034(14) 0.0039(14) -0.0036(14)
C12 0.029(2) 0.044(3) 0.022(2) -0.005(2) 0.0052(19) -0.009(2)
C13 0.020(2) 0.031(3) 0.032(2) -0.0032(19) 0.0107(19) -0.0051(18)
O2 0.0235(15) 0.0181(17) 0.0346(16) 0.0076(13) 0.0074(13) -0.0022(12)
C21 0.015(2) 0.029(3) 0.023(2) -0.0023(19) 0.0078(17) -0.0072(19)
N21 0.0191(17) 0.018(2) 0.0200(17) 0.0010(15) 0.0031(14) -0.0021(15)
C22 0.029(2) 0.023(3) 0.042(3) -0.001(2) -0.004(2) -0.0043(19)
C23 0.032(2) 0.022(2) 0.033(3) -0.001(2) 0.012(2) -0.0048(19)
O3 0.0264(15) 0.0295(17) 0.0146(14) -0.0061(12) 0.0017(12) -0.0053(12)
C31 0.040(3) 0.037(3) 0.042(3) 0.007(2) 0.022(2) 0.005(2)
N31 0.0205(18) 0.035(2) 0.0131(17) -0.0044(15) 0.0062(14) -0.0090(15)
C32 0.061(3) 0.054(3) 0.030(3) -0.012(2) 0.004(2) -0.002(3)
O4 0.0397(18) 0.0433(19) 0.0287(17) 0.0064(15) 0.0110(14) 0.0235(16)
C41 0.047(3) 0.055(4) 0.042(3) -0.011(3) 0.031(3) -0.009(3)
N41 0.063(3) 0.014(2) 0.049(2) -0.0043(18) 0.036(2) 0.0018(19)
C42 0.077(4) 0.076(4) 0.060(4) 0.004(3) 0.021(3) 0.025(3)
C43 0.051(3) 0.081(4) 0.075(4) -0.040(3) 0.032(3) -0.019(3)
O5 0.0325(16) 0.0271(16) 0.0153(15) 0.0036(12) 0.0022(13) -0.0016(12)
C51 0.028(2) 0.023(2) 0.026(2) -0.0006(19) 0.010(2) -0.0009(18)
N51 0.029(2) 0.039(2) 0.0221(19) 0.0086(16) 0.0098(16) 0.0143(17)
C52 0.037(3) 0.050(3) 0.018(2) 0.008(2) 0.004(2) 0.006(2)
O6 0.0169(15) 0.0471(19) 0.0239(15) -0.0013(13) 0.0072(13) -0.0054(13)
C61 0.025(2) 0.024(2) 0.023(2) 0.0016(18) 0.011(2) 0.0027(19)
N61 0.0211(18) 0.0238(19) 0.0185(18) 0.0031(14) 0.0079(15) -0.0007(14)
C62 0.039(3) 0.034(3) 0.033(3) 0.010(2) 0.021(2) 0.003(2)
C63 0.023(2) 0.039(3) 0.042(3) -0.005(2) 0.008(2) -0.006(2)

loop_
_atom_type_symbol
_atom_type_description
_atom_type_scat_dispersion_real
_atom_type_scat_dispersion_imag
_atom_type_scat_source
C C 0.0033 0.0016 'International Tables Vol C Tables 4.2.6.8 and 6.1.1.4'
H H 0.0000 0.0000 'International Tables Vol C Tables 4.2.6.8 and 6.1.1.4'
N N 0.0061 0.0033 'International Tables Vol C Tables 4.2.6.8 and 6.1.1.4'
O O 0.0106 0.0060 'International Tables Vol C Tables 4.2.6.8 and 6.1.1.4'
Fe Fe 0.3463 0.8444 'International Tables Vol C Tables 4.2.6.8 and 6.1.1.4'
Nd Nd -0.1943 3.0179 'International Tables Vol C Tables 4.2.6.8 and 6.1.1.4'

loop_
_geom_angle_atom_site_label_1
_geom_angle_atom_site_label_2
_geom_angle_atom_site_label_3
_geom_angle
_geom_angle_site_symmetry_1
_geom_angle_site_symmetry_3
_geom_angle_publ_flag
O2 Nd1 O2 77.12(12) 2_556 . ?
O2 Nd1 O3 72.73(8) 2_556 2_556 ?
O2 Nd1 O3 144.16(8) . 2_556 ?
O2 Nd1 O3 144.16(8) 2_556 . ?
O2 Nd1 O3 72.73(8) . . ?
O3 Nd1 O3 141.64(12) 2_556 . ?
O2 Nd1 O1 115.34(8) 2_556 . ?
O2 Nd1 O1 139.31(8) . . ?
O3 Nd1 O1 72.93(8) 2_556 . ?
O3 Nd1 O1 78.18(8) . . ?
O2 Nd1 O1 139.31(8) 2_556 2_556 ?
O2 Nd1 O1 115.34(8) . 2_556 ?
O3 Nd1 O1 78.18(8) 2_556 2_556 ?
O3 Nd1 O1 72.93(8) . 2_556 ?
O1 Nd1 O1 81.33(11) . 2_556 ?
O2 Nd1 N1 75.14(8) 2_556 2_556 ?
O2 Nd1 N1 75.04(8) . 2_556 ?
O3 Nd1 N1 78.83(9) 2_556 2_556 ?
O3 Nd1 N1 114.20(9) . 2_556 ?
O1 Nd1 N1 144.31(8) . 2_556 ?
O1 Nd1 N1 71.77(8) 2_556 2_556 ?
O2 Nd1 N1 75.04(8) 2_556 . ?
O2 Nd1 N1 75.14(8) . . ?
O3 Nd1 N1 114.20(9) 2_556 . ?
O3 Nd1 N1 78.83(9) . . ?
O1 Nd1 N1 71.77(8) . . ?
O1 Nd1 N1 144.31(8) 2_556 . ?
N1 Nd1 N1 141.57(12) 2_556 . ?
O6 Nd2 O6 147.92(13) 2_656 . ?
O6 Nd2 O5 77.75(9) 2_656 2_656 ?
O6 Nd2 O5 77.10(9) . 2_656 ?
O6 Nd2 O5 77.10(9) 2_656 . ?
O6 Nd2 O5 77.75(9) . . ?
O5 Nd2 O5 76.00(11) 2_656 . ?
O6 Nd2 O4 137.87(9) 2_656 . ?
O6 Nd2 O4 73.26(9) . . ?
O5 Nd2 O4 139.95(9) 2_656 . ?
O5 Nd2 O4 121.91(9) . . ?
O6 Nd2 O4 73.26(9) 2_656 2_656 ?
O6 Nd2 O4 137.87(9) . 2_656 ?
O5 Nd2 O4 121.91(9) 2_656 2_656 ?
O5 Nd2 O4 139.95(9) . 2_656 ?
O4 Nd2 O4 69.62(14) . 2_656 ?
O6 Nd2 N4 79.80(9) 2_656 . ?
O6 Nd2 N4 110.35(9) . . ?
O5 Nd2 N4 143.70(9) 2_656 . ?
O5 Nd2 N4 71.40(9) . . ?
O4 Nd2 N4 73.30(10) . . ?
O4 Nd2 N4 77.28(9) 2_656 . ?
O6 Nd2 N4 110.35(9) 2_656 2_656 ?
O6 Nd2 N4 79.80(9) . 2_656 ?
O5 Nd2 N4 71.40(9) 2_656 2_656 ?
O5 Nd2 N4 143.70(9) . 2_656 ?
O4 Nd2 N4 77.29(9) . 2_656 ?
O4 Nd2 N4 73.30(10) 2_656 2_656 ?
N4 Nd2 N4 144.00(14) . 2_656 ?
C1 Fe1 C1 180.000(1) . 3_566 ?
C1 Fe1 C3 88.78(14) . 3_566 ?
C1 Fe1 C3 91.22(14) 3_566 3_566 ?
C1 Fe1 C3 91.22(14) . . ?
C1 Fe1 C3 88.78(14) 3_566 . ?
C3 Fe1 C3 180.00(17) 3_566 . ?
C1 Fe1 C2 90.64(14) . 3_566 ?
C1 Fe1 C2 89.36(14) 3_566 3_566 ?
C3 Fe1 C2 89.00(14) 3_566 3_566 ?
C3 Fe1 C2 91.00(14) . 3_566 ?
C1 Fe1 C2 89.36(14) . . ?
C1 Fe1 C2 90.64(14) 3_566 . ?
C3 Fe1 C2 91.00(14) 3_566 . ?
C3 Fe1 C2 89.00(14) . . ?
C2 Fe1 C2 180.000(1) 3_566 . ?
C4 Fe2 C4 180.00(18) . 3_656 ?
C4 Fe2 C5 89.23(15) . . ?
C4 Fe2 C5 90.77(15) 3_656 . ?
C4 Fe2 C5 90.77(15) . 3_656 ?
C4 Fe2 C5 89.23(15) 3_656 3_656 ?
C5 Fe2 C5 180.00(17) . 3_656 ?
C4 Fe2 C6 90.35(15) . 3_656 ?
C4 Fe2 C6 89.65(16) 3_656 3_656 ?
C5 Fe2 C6 90.28(17) . 3_656 ?
C5 Fe2 C6 89.72(17) 3_656 3_656 ?
C4 Fe2 C6 89.65(16) . . ?
C4 Fe2 C6 90.35(15) 3_656 . ?
C5 Fe2 C6 89.72(17) . . ?
C5 Fe2 C6 90.28(17) 3_656 . ?
C6 Fe2 C6 180.0(2) 3_656 . ?
N1 C1 Fe1 179.1(3) . . ?
C1 N1 Nd1 173.6(3) . . ?
N2 C2 Fe1 179.6(3) . . ?
N3 C3 Fe1 178.9(3) . . ?
N4 C4 Fe2 178.2(3) . . ?
C4 N4 Nd2 160.5(3) . . ?
N5 C5 Fe2 179.2(4) . . ?
N6 C6 Fe2 179.0(4) . . ?
C11 O1 Nd1 132.5(2) . . ?
O1 C11 N11 124.7(3) . . ?
O1 C11 H11 117.6 . . ?
N11 C11 H11 117.6 . . ?
C11 N11 C13 121.5(3) . . ?
C11 N11 C12 120.9(3) . . ?
C13 N11 C12 117.5(3) . . ?
N11 C12 H12A 109.5 . . ?
N11 C12 H12B 109.5 . . ?
H12A C12 H12B 109.5 . . ?
N11 C12 H12C 109.5 . . ?
H12A C12 H12C 109.5 . . ?
H12B C12 H12C 109.5 . . ?
N11 C13 H13A 109.5 . . ?
N11 C13 H13B 109.5 . . ?
H13A C13 H13B 109.5 . . ?
N11 C13 H13C 109.5 . . ?
H13A C13 H13C 109.5 . . ?
H13B C13 H13C 109.5 . . ?
C21 O2 Nd1 137.9(2) . . ?
O2 C21 N21 123.8(3) . . ?
O2 C21 H21 118.1 . . ?
N21 C21 H21 118.1 . . ?
C21 N21 C22 120.7(3) . . ?
C21 N21 C23 121.7(3) . . ?
C22 N21 C23 117.6(3) . . ?
N21 C22 H22A 109.5 . . ?
N21 C22 H22B 109.5 . . ?
H22A C22 H22B 109.5 . . ?
N21 C22 H22C 109.5 . . ?
H22A C22 H22C 109.5 . . ?
H22B C22 H22C 109.5 . . ?
N21 C23 H23A 109.5 . . ?
N21 C23 H23B 109.5 . . ?
H23A C23 H23B 109.5 . . ?
N21 C23 H23C 109.5 . . ?
H23A C23 H23C 109.5 . . ?
H23B C23 H23C 109.5 . . ?
C31 O3 Nd1 129.6(3) . . ?
O3 C31 N31 126.3(4) . . ?
O3 C31 H31 116.8 . . ?
N31 C31 H31 116.8 . . ?
C31 N31 C32 123.1(4) . . ?
C31 N31 C33A 121.3(4) . . ?
C32 N31 C33A 115.3(4) . . ?
C31 N31 C33B 114.0(9) . . ?
C32 N31 C33B 117.8(9) . . ?
N31 C32 H32A 109.5 . . ?
N31 C32 H32B 109.5 . . ?
H32A C32 H32B 109.5 . . ?
N31 C32 H32C 109.5 . . ?
H32A C32 H32C 109.5 . . ?
H32B C32 H32C 109.5 . . ?
N31 C33A H33A 109.5 . . ?
N31 C33A H33B 109.5 . . ?
N31 C33A H33C 109.5 . . ?
N31 C33B H33D 109.5 . . ?
N31 C33B H33E 109.5 . . ?
H33D C33B H33E 109.5 . . ?
N31 C33B H33F 109.5 . . ?
H33D C33B H33F 109.5 . . ?
H33E C33B H33F 109.5 . . ?
C41 O4 Nd2 131.8(3) . . ?
O4 C41 N41 125.8(4) . . ?
O4 C41 H41 117.1 . . ?
N41 C41 H41 117.1 . . ?
C41 N41 C43 126.1(4) . . ?
C41 N41 C42 117.5(4) . . ?
C43 N41 C42 116.1(4) . . ?
N41 C42 H42A 109.5 . . ?
N41 C42 H42B 109.5 . . ?
H42A C42 H42B 109.5 . . ?
N41 C42 H42C 109.5 . . ?
H42A C42 H42C 109.5 . . ?
H42B C42 H42C 109.5 . . ?
N41 C43 H43A 109.5 . . ?
N41 C43 H43B 109.5 . . ?
H43A C43 H43B 109.5 . . ?
N41 C43 H43C 109.5 . . ?
H43A C43 H43C 109.5 . . ?
H43B C43 H43C 109.5 . . ?
C51 O5 Nd2 144.2(2) . . ?
O5 C51 N51 126.2(4) . . ?
O5 C51 H51 116.9 . . ?
N51 C51 H51 116.9 . . ?
C51 N51 C53A 121.0(4) . . ?
C51 N51 C52 121.8(3) . . ?
C53A N51 C52 115.2(4) . . ?
C51 N51 C53B 120.2(5) . . ?
C52 N51 C53B 115.8(5) . . ?
N51 C52 H52A 109.5 . . ?
N51 C52 H52B 109.5 . . ?
H52A C52 H52B 109.5 . . ?
N51 C52 H52C 109.5 . . ?
H52A C52 H52C 109.5 . . ?
H52B C52 H52C 109.5 . . ?
N51 C53A H53A 109.5 . . ?
N51 C53A H53B 109.5 . . ?
N51 C53A H53C 109.5 . . ?
N51 C53B H53D 109.5 . . ?
N51 C53B H53E 109.5 . . ?
H53D C53B H53E 109.5 . . ?
N51 C53B H53F 109.5 . . ?
H53D C53B H53F 109.5 . . ?
H53E C53B H53F 109.5 . . ?
C61 O6 Nd2 133.6(2) . . ?
O6 C61 N61 123.9(3) . . ?
O6 C61 H61 118.1 . . ?
N61 C61 H61 118.1 . . ?
C61 N61 C62 121.8(3) . . ?
C61 N61 C63 120.5(3) . . ?
C62 N61 C63 117.7(3) . . ?
N61 C62 H62A 109.5 . . ?
N61 C62 H62B 109.5 . . ?
H62A C62 H62B 109.5 . . ?
N61 C62 H62C 109.5 . . ?
H62A C62 H62C 109.5 . . ?
H62B C62 H62C 109.5 . . ?
N61 C63 H63A 109.5 . . ?
N61 C63 H63B 109.5 . . ?
H63A C63 H63B 109.5 . . ?
N61 C63 H63C 109.5 . . ?
H63A C63 H63C 109.5 . . ?
H63B C63 H63C 109.5 . . ?

loop_
_geom_bond_atom_site_label_1
_geom_bond_atom_site_label_2
_geom_bond_distance
_geom_bond_site_symmetry_2
_geom_bond_publ_flag
Nd1 O2 2.398(2) 2_556 ?
Nd1 O2 2.398(2) . ?
Nd1 O3 2.429(2) 2_556 ?
Nd1 O3 2.429(2) . ?
Nd1 O1 2.443(2) . ?
Nd1 O1 2.443(2) 2_556 ?
Nd1 N1 2.598(3) 2_556 ?
Nd1 N1 2.598(3) . ?
Nd2 O6 2.415(2) 2_656 ?
Nd2 O6 2.415(2) . ?
Nd2 O5 2.451(2) 2_656 ?
Nd2 O5 2.451(2) . ?
Nd2 O4 2.464(3) . ?
Nd2 O4 2.464(3) 2_656 ?
Nd2 N4 2.526(3) . ?
Nd2 N4 2.526(3) 2_656 ?
Fe1 C1 1.946(4) . ?
Fe1 C1 1.946(4) 3_566 ?
Fe1 C3 1.960(4) 3_566 ?
Fe1 C3 1.960(4) . ?
Fe1 C2 1.964(4) 3_566 ?
Fe1 C2 1.964(4) . ?
Fe2 C4 1.927(4) . ?
Fe2 C4 1.927(4) 3_656 ?
Fe2 C5 1.953(4) . ?
Fe2 C5 1.953(4) 3_656 ?
Fe2 C6 1.955(5) 3_656 ?
Fe2 C6 1.955(5) . ?
C1 N1 1.155(4) . ?
C2 N2 1.144(4) . ?
C3 N3 1.155(4) . ?
C4 N4 1.148(4) . ?
C5 N5 1.151(5) . ?
C6 N6 1.151(5) . ?
O1 C11 1.245(4) . ?
C11 N11 1.312(4) . ?
C11 H11 0.9500 . ?
N11 C13 1.452(4) . ?
N11 C12 1.454(4) . ?
C12 H12A 0.9800 . ?
C12 H12B 0.9800 . ?
C12 H12C 0.9800 . ?
C13 H13A 0.9800 . ?
C13 H13B 0.9800 . ?
C13 H13C 0.9800 . ?
O2 C21 1.238(4) . ?
C21 N21 1.320(4) . ?
C21 H21 0.9500 . ?
N21 C22 1.448(4) . ?
N21 C23 1.460(4) . ?
C22 H22A 0.9800 . ?
C22 H22B 0.9800 . ?
C22 H22C 0.9800 . ?
C23 H23A 0.9800 . ?
C23 H23B 0.9800 . ?
C23 H23C 0.9800 . ?
O3 C31 1.261(5) . ?
C31 N31 1.281(5) . ?
C31 H31 0.9500 . ?
N31 C32 1.437(4) . ?
N31 C33A 1.450(8) . ?
N31 C33B 1.51(2) . ?
C32 H32A 0.9800 . ?
C32 H32B 0.9800 . ?
C32 H32C 0.9800 . ?
C33A H33A 0.9800 . ?
C33A H33B 0.9800 . ?
C33A H33C 0.9800 . ?
C33B H33D 0.9800 . ?
C33B H33E 0.9800 . ?
C33B H33F 0.9800 . ?
O4 C41 1.207(5) . ?
C41 N41 1.327(5) . ?
C41 H41 0.9500 . ?
N41 C43 1.410(5) . ?
N41 C42 1.477(5) . ?
C42 H42A 0.9800 . ?
C42 H42B 0.9800 . ?
C42 H42C 0.9800 . ?
C43 H43A 0.9800 . ?
C43 H43B 0.9800 . ?
C43 H43C 0.9800 . ?
O5 C51 1.243(4) . ?
C51 N51 1.300(4) . ?
C51 H51 0.9500 . ?
N51 C53A 1.463(7) . ?
N51 C52 1.470(4) . ?
N51 C53B 1.473(12) . ?
C52 H52A 0.9800 . ?
C52 H52B 0.9800 . ?
C52 H52C 0.9800 . ?
C53A H53A 0.9800 . ?
C53A H53B 0.9800 . ?
C53A H53C 0.9800 . ?
C53B H53D 0.9800 . ?
C53B H53E 0.9800 . ?
C53B H53F 0.9800 . ?
O6 C61 1.246(4) . ?
C61 N61 1.320(4) . ?
C61 H61 0.9500 . ?
N61 C62 1.448(4) . ?
N61 C63 1.456(4) . ?
C62 H62A 0.9800 . ?
C62 H62B 0.9800 . ?
C62 H62C 0.9800 . ?
C63 H63A 0.9800 . ?
C63 H63B 0.9800 . ?
C63 H63C 0.9800 . ?
